data_4077811
loop_
_publ_author_name
'Toltl, Nicholas P.'
'Stradiotto, Mark'
'Morkin, Tracy L.'
'Leigh, William J.'

_publ_section_title
;
 Homo- and Cross-[2+2]-Cycloaddition of 1,1-Diphenylsilene and
 1,1-Diphenylgermene. Absolute Rate Constants for Dimerization and the
 Molecular Structures and Photochemistry of the Resulting
 1,3-Dimetallacyclobutanes
;
_journal_issue 26
_journal_name_full Organometallics
_journal_page_first 5643
_journal_paper_doi 10.1021/om990447k
_journal_volume 18
_journal_year 1999
_chemical_formula_sum 'C26 H24 Si2'
_chemical_formula_weight 392.63
_chemical_name_systematic
; 
 ? 
;
_space_group_IT_number 15
_symmetry_cell_setting monoclinic
_symmetry_space_group_name_Hall '-C 2yc'
_symmetry_space_group_name_H-M 'C 1 2/c 1'
_atom_sites_solution_hydrogens geom
_atom_sites_solution_primary direct
_atom_sites_solution_secondary difmap
_audit_creation_method SHELXL
_cell_angle_alpha 90.00
_cell_angle_beta 97.2060(10)
_cell_angle_gamma 90.00
_cell_formula_units_Z 4
_cell_length_a 20.5430(2)
_cell_length_b 6.1256(2)
_cell_length_c 17.8378(3)
_cell_measurement_reflns_used 64
_cell_measurement_temperature 300(2)
_cell_measurement_theta_max 22.49
_cell_measurement_theta_min 2.00
_cell_volume 2226.95(8)
_computing_structure_refinement 'SHELXL-V.5.03 (Sheldrick, 1994)'
_computing_structure_solution 'SHELXTL-V.5.03 (Sheldrick, 1994)'
_diffrn_ambient_temperature 300(2)
_diffrn_measurement_device_type 'Siemems Smart CCD'
_diffrn_measurement_method '\w scans'
_diffrn_radiation_monochromator graphite
_diffrn_radiation_source 'rotating anode'
_diffrn_radiation_type MoK\a
_diffrn_radiation_wavelength 0.71073
_diffrn_reflns_av_R_equivalents 0.0511
_diffrn_reflns_av_sigmaI/netI 0.0420
_diffrn_reflns_limit_h_max 26
_diffrn_reflns_limit_h_min -26
_diffrn_reflns_limit_k_max 7
_diffrn_reflns_limit_k_min -5
_diffrn_reflns_limit_l_max 23
_diffrn_reflns_limit_l_min -23
_diffrn_reflns_number 6265
_diffrn_reflns_theta_max 22.49
_diffrn_reflns_theta_min 2.00
_exptl_absorpt_coefficient_mu 0.168
_exptl_absorpt_correction_T_max 0.978
_exptl_absorpt_correction_T_min 0.453
_exptl_absorpt_correction_type 'SADABS (Sheldrick, 1996)'
_exptl_crystal_colour colourless
_exptl_crystal_density_diffrn 1.171
_exptl_crystal_description plate
_exptl_crystal_F_000 832
_exptl_crystal_size_max 0.34
_exptl_crystal_size_mid 0.11
_exptl_crystal_size_min 0.06
_refine_diff_density_max 0.152
_refine_diff_density_min -0.207
_refine_diff_density_rms 0.042
_refine_ls_extinction_method none
_refine_ls_goodness_of_fit_all 1.033
_refine_ls_goodness_of_fit_obs 1.077
_refine_ls_hydrogen_treatment noref
_refine_ls_matrix_type full
_refine_ls_number_parameters 135
_refine_ls_number_reflns 1456
_refine_ls_number_restraints 0
_refine_ls_restrained_S_all 1.039
_refine_ls_restrained_S_obs 1.077
_refine_ls_R_factor_all 0.0573
_refine_ls_R_factor_obs 0.0396
_refine_ls_shift/esd_max 0.013
_refine_ls_shift/esd_mean 0.001
_refine_ls_structure_factor_coef Fsqd
_refine_ls_weighting_details 'w=1/[\s^2^(Fo^2^)+(0.0486P)^2^+1.2468P] where P=(Fo^2^+2Fc^2^)/3'
_refine_ls_weighting_scheme calc
_refine_ls_wR_factor_all 0.1012
_refine_ls_wR_factor_obs 0.0916
_reflns_number_observed 1144
_reflns_number_total 1461
_reflns_observed_criterion >2sigma(I)
_cod_data_source_file om990447k.cif
_cod_data_source_block compound_3a
_cod_depositor_comments
;
The following automatic conversions were performed:

'_refine_ls_weighting_scheme' value 'calc
w=1/[\s^2^(Fo^2^)+(0.0486P)^2^+1.2468P] where P=(Fo^2^+2Fc^2^)/3' was
changed to 'calc'. New tag '_refine_ls_weighting_details' was
created. The value of the new tag was set to
'w=1/[\s^2^(Fo^2^)+(0.0486P)^2^+1.2468P] where P=(Fo^2^+2Fc^2^)/3'.

Automatic conversion script
Id: cif_fix_values 3143 2015-03-26 13:38:13Z robertas 
;
_cod_original_sg_symbol_H-M C2/c
_cod_database_code 4077811

loop_
_symmetry_equiv_pos_as_xyz
'x, y, z'
'-x, y, -z+1/2'
'x+1/2, y+1/2, z'
'-x+1/2, y+1/2, -z+1/2'
'-x, -y, -z'
'x, -y, z-1/2'
'-x+1/2, -y+1/2, -z'
'x+1/2, -y+1/2, z-1/2'

loop_
_atom_site_aniso_label
_atom_site_aniso_U_11
_atom_site_aniso_U_22
_atom_site_aniso_U_33
_atom_site_aniso_U_23
_atom_site_aniso_U_13
_atom_site_aniso_U_12
Si1 0.0358(4) 0.0369(4) 0.0417(4) -0.0004(3) 0.0056(3) 0.0042(3)
C1 0.041(2) 0.038(2) 0.054(2) -0.002(2) 0.0100(14) 0.0023(13)
C2 0.0407(15) 0.049(2) 0.0349(14) 0.0043(12) 0.0093(12) 0.0039(13)
C3 0.046(2) 0.059(2) 0.059(2) 0.0051(14) 0.0066(14) 0.0064(14)
C4 0.050(2) 0.077(2) 0.082(2) 0.023(2) 0.011(2) 0.017(2)
C5 0.049(2) 0.116(3) 0.065(2) 0.022(2) -0.004(2) 0.011(2)
C6 0.072(2) 0.109(3) 0.067(2) -0.015(2) -0.020(2) 0.002(2)
C7 0.063(2) 0.072(2) 0.057(2) -0.010(2) -0.009(2) 0.008(2)
C8 0.0343(14) 0.0466(15) 0.0412(15) 0.0011(13) -0.0003(11) 0.0064(12)
C9 0.056(2) 0.061(2) 0.050(2) -0.0012(14) 0.0071(14) 0.0021(15)
C10 0.067(2) 0.091(2) 0.055(2) 0.015(2) 0.016(2) 0.002(2)
C11 0.062(2) 0.119(3) 0.038(2) 0.004(2) 0.006(2) 0.017(2)
C12 0.065(2) 0.095(3) 0.050(2) -0.023(2) -0.002(2) 0.010(2)
C13 0.051(2) 0.065(2) 0.053(2) -0.005(2) 0.0038(14) -0.0003(14)

loop_
_atom_site_label
_atom_site_type_symbol
_atom_site_fract_x
_atom_site_fract_y
_atom_site_fract_z
_atom_site_U_iso_or_equiv
_atom_site_thermal_displace_type
_atom_site_occupancy
_atom_site_calc_flag
_atom_site_refinement_flags
Si1 Si 0.30667(3) 0.20061(11) 0.97800(4) 0.0381(3) Uani 1 d .
C1 C 0.23259(13) 0.0365(4) 0.9967(2) 0.0441(7) Uani 1 d .
C2 C 0.38379(12) 0.1316(4) 1.04143(13) 0.0411(6) Uani 1 d .
C3 C 0.41407(13) -0.0701(5) 1.0366(2) 0.0543(7) Uani 1 d .
H3A H 0.39514(13) -0.1726(5) 1.0021(2) 0.065 Uiso 1 calc R
C4 C 0.47164(15) -0.1220(6) 1.0819(2) 0.0693(9) Uani 1 d .
H4A H 0.49100(15) -0.2579(6) 1.0775(2) 0.083 Uiso 1 calc R
C5 C 0.5002(2) 0.0274(7) 1.1334(2) 0.0774(10) Uani 1 d .
H5A H 0.5386(2) -0.0079(7) 1.1645(2) 0.093 Uiso 1 calc R
C6 C 0.4723(2) 0.2260(7) 1.1385(2) 0.0850(11) Uani 1 d .
H6A H 0.4921(2) 0.3281(7) 1.1726(2) 0.102 Uiso 1 calc R
C7 C 0.41461(15) 0.2790(5) 1.0935(2) 0.0653(8) Uani 1 d .
H7A H 0.39610(15) 0.4161(5) 1.0982(2) 0.078 Uiso 1 calc R
C8 C 0.32196(11) 0.1915(4) 0.87683(14) 0.0411(6) Uani 1 d .
C9 C 0.35312(13) 0.3652(5) 0.8450(2) 0.0557(8) Uani 1 d .
H9A H 0.36509(13) 0.4876(5) 0.8744(2) 0.067 Uiso 1 calc R
C10 C 0.3666(2) 0.3597(6) 0.7709(2) 0.0704(9) Uani 1 d .
H10A H 0.3879(2) 0.4768(6) 0.7514(2) 0.085 Uiso 1 calc R
C11 C 0.3486(2) 0.1816(7) 0.7264(2) 0.0734(10) Uani 1 d .
H11A H 0.3574(2) 0.1784(7) 0.6765(2) 0.088 Uiso 1 calc R
C12 C 0.3179(2) 0.0094(6) 0.7554(2) 0.0712(9) Uani 1 d .
H12A H 0.3058(2) -0.1114(6) 0.7252(2) 0.085 Uiso 1 calc R
C13 C 0.30467(13) 0.0144(5) 0.8299(2) 0.0567(8) Uani 1 d .
H13A H 0.28365(13) -0.1042(5) 0.8488(2) 0.068 Uiso 1 calc R
H1A H 0.2407(13) -0.0604(44) 1.0354(15) 0.055(8) Uiso 1 d .
H1B H 0.2119(13) -0.0329(43) 0.9560(15) 0.053(8) Uiso 1 d .

loop_
_atom_type_symbol
_atom_type_description
_atom_type_scat_dispersion_real
_atom_type_scat_dispersion_imag
_atom_type_scat_source
C C 0.0033 0.0016 'International Tables Vol C Tables 4.2.6.8 and 6.1.1.4'
H H 0.0000 0.0000 'International Tables Vol C Tables 4.2.6.8 and 6.1.1.4'
Si Si 0.0817 0.0704 'International Tables Vol C Tables 4.2.6.8 and 6.1.1.4'

loop_
_geom_angle_atom_site_label_1
_geom_angle_atom_site_label_2
_geom_angle_atom_site_label_3
_geom_angle
_geom_angle_site_symmetry_1
_geom_angle_site_symmetry_3
C8 Si1 C2 110.11(10) . .
C8 Si1 C1 112.70(13) . 7_557
C2 Si1 C1 113.78(13) . 7_557
C8 Si1 C1 113.02(13) . .
C2 Si1 C1 114.33(13) . .
C1 Si1 C1 91.95(12) 7_557 .
C8 Si1 Si1 123.98(8) . 7_557
C2 Si1 Si1 125.91(8) . 7_557
C1 Si1 Si1 46.08(8) 7_557 7_557
C1 Si1 Si1 45.87(8) . 7_557
Si1 C1 Si1 88.05(12) 7_557 .
C7 C2 C3 116.6(2) . .
C7 C2 Si1 122.4(2) . .
C3 C2 Si1 120.9(2) . .
C4 C3 C2 121.6(3) . .
C5 C4 C3 120.0(3) . .
C6 C5 C4 119.6(3) . .
C5 C6 C7 120.7(3) . .
C6 C7 C2 121.4(3) . .
C13 C8 C9 116.4(2) . .
C13 C8 Si1 122.9(2) . .
C9 C8 Si1 120.6(2) . .
C10 C9 C8 121.7(3) . .
C11 C10 C9 120.0(3) . .
C12 C11 C10 119.9(3) . .
C11 C12 C13 120.1(3) . .
C8 C13 C12 121.9(3) . .

loop_
_geom_bond_atom_site_label_1
_geom_bond_atom_site_label_2
_geom_bond_distance
_geom_bond_site_symmetry_2
Si1 C8 1.871(3) .
Si1 C2 1.876(2) .
Si1 C1 1.881(3) 7_557
Si1 C1 1.888(3) .
Si1 Si1 2.6195(13) 7_557
C1 Si1 1.881(3) 7_557
C2 C7 1.389(4) .
C2 C3 1.391(4) .
C3 C4 1.383(4) .
C4 C5 1.375(4) .
C5 C6 1.353(5) .
C6 C7 1.385(4) .
C8 C13 1.389(4) .
C8 C9 1.398(4) .
C9 C10 1.384(4) .
C10 C11 1.373(4) .
C11 C12 1.364(4) .
C12 C13 1.390(4) .
